data_4088155
loop_
_publ_author_name
'Blass, Brittany L.'
'Hern\'andez S\'anchez, Ra\'ul'
'Decker, Victoria A.'
'Robinson, Michael J.'
'Piro, Nicholas A.'
'Kassel, W. Scott'
'Diaconescu, Paula L.'
'Nataro, Chip'

_publ_section_title
;
 Structural, Computational, and Spectroscopic Investigation of
 [Pd(\k3-1,1&#x2032;-bis(di-tert-butylphosphino)ferrocenediyl)X]+ (X = Cl,
 Br, I) Compounds
;
_journal_issue 4
_journal_name_full Organometallics
_journal_page_first 462
_journal_paper_doi 10.1021/acs.organomet.5b00889
_journal_volume 35
_journal_year 2016
_chemical_formula_sum 'C26 H44 Fe I2 P2 Pd'
_chemical_formula_weight 834.60
_space_group_crystal_system monoclinic
_space_group_IT_number 14
_space_group_name_Hall '-P 2ybc'
_space_group_name_H-M_alt 'P 1 21/c 1'
_atom_sites_solution_hydrogens geom
_audit_creation_method SHELXL-2014/6
_cell_angle_alpha 90
_cell_angle_beta 90.092(4)
_cell_angle_gamma 90
_cell_formula_units_Z 8
_cell_length_a 11.9474(8)
_cell_length_b 19.6442(12)
_cell_length_c 25.8393(17)
_cell_measurement_reflns_used 9731
_cell_measurement_temperature 100(2)
_cell_measurement_theta_max 33.16
_cell_measurement_theta_min 2.22
_cell_volume 6064.4(7)
_computing_cell_refinement 'Bruker SAINT'
_computing_data_collection 'Bruker APEX2'
_computing_data_reduction 'Bruker SAINT'
_computing_molecular_graphics 'Bruker SHELXTL'
_computing_publication_material 'Bruker SHELXTL'
_computing_structure_refinement 'SHELXL-2014/6 (Sheldrick, 2014)'
_computing_structure_solution 'SHELXS-97 (Sheldrick 2008)'
_diffrn_ambient_temperature 100(2)
_diffrn_measured_fraction_theta_full 1.000
_diffrn_measured_fraction_theta_max 0.997
_diffrn_measurement_device_type 'Bruker APEX-II CCD'
_diffrn_measurement_method '\f and \w scans'
_diffrn_radiation_type MoK\a
_diffrn_radiation_wavelength 0.71073
_diffrn_reflns_av_R_equivalents 0.0374
_diffrn_reflns_av_unetI/netI 0.0196
_diffrn_reflns_Laue_measured_fraction_full 1.000
_diffrn_reflns_Laue_measured_fraction_max 0.997
_diffrn_reflns_limit_h_max 17
_diffrn_reflns_limit_h_min -17
_diffrn_reflns_limit_k_max 29
_diffrn_reflns_limit_k_min -29
_diffrn_reflns_limit_l_max 38
_diffrn_reflns_limit_l_min -37
_diffrn_reflns_number 195597
_diffrn_reflns_point_group_measured_fraction_full 1.000
_diffrn_reflns_point_group_measured_fraction_max 0.997
_diffrn_reflns_theta_full 25.242
_diffrn_reflns_theta_max 32.031
_diffrn_reflns_theta_min 0.788
_exptl_absorpt_coefficient_mu 3.226
_exptl_absorpt_correction_T_max 0.7465
_exptl_absorpt_correction_T_min 0.5770
_exptl_absorpt_correction_type multi-scan
_exptl_absorpt_process_details SADABS
_exptl_crystal_colour black
_exptl_crystal_density_diffrn 1.828
_exptl_crystal_description block
_exptl_crystal_F_000 3264
_exptl_crystal_size_max 0.450
_exptl_crystal_size_mid 0.450
_exptl_crystal_size_min 0.400
_refine_diff_density_max 1.593
_refine_diff_density_min -1.300
_refine_diff_density_rms 0.140
_refine_ls_extinction_method none
_refine_ls_goodness_of_fit_ref 1.203
_refine_ls_hydrogen_treatment constr
_refine_ls_matrix_type full
_refine_ls_number_parameters 578
_refine_ls_number_reflns 21123
_refine_ls_number_restraints 0
_refine_ls_restrained_S_all 1.203
_refine_ls_R_factor_all 0.0309
_refine_ls_R_factor_gt 0.0294
_refine_ls_shift/su_max 0.003
_refine_ls_shift/su_mean 0.000
_refine_ls_structure_factor_coef Fsqd
_refine_ls_weighting_details 'w=1/[\s^2^(Fo^2^)+(0.0153P)^2^+17.8174P] where P=(Fo^2^+2Fc^2^)/3'
_refine_ls_weighting_scheme calc
_refine_ls_wR_factor_gt 0.0656
_refine_ls_wR_factor_ref 0.0663
_reflns_Friedel_coverage 0.000
_reflns_number_gt 20524
_reflns_number_total 21123
_reflns_threshold_expression 'I > 2\s(I)'
_cod_data_source_file om5b00889_si_002.cif
_cod_data_source_block chip089_100Km
_cod_original_sg_symbol_H-M 'P 21/c'
_cod_database_code 4088155
_shelx_space_group_comment
; 
The symmetry employed for this shelxl refinement is uniquely defined 
by the following loop, which should always be used as a source of 
symmetry information in preference to the above space-group names. 
They are only intended as comments. 
;
_shelx_estimated_absorpt_t_min 0.325
_shelx_estimated_absorpt_t_max 0.359
_shelxl_version_number 2014/6

loop_
_space_group_symop_operation_xyz
'x, y, z'
'-x, y+1/2, -z+1/2'
'-x, -y, -z'
'x, -y-1/2, z-1/2'

loop_
_atom_site_label
_atom_site_type_symbol
_atom_site_fract_x
_atom_site_fract_y
_atom_site_fract_z
_atom_site_U_iso_or_equiv
_atom_site_adp_type
_atom_site_occupancy
_atom_site_site_symmetry_order
_atom_site_calc_flag
_atom_site_refinement_flags_posn
_atom_site_refinement_flags_adp
I1 I 0.72414(2) 0.54275(2) 0.05518(2) 0.02253(5) Uani 1 1 d . .
Pd1 Pd 0.69100(2) 0.43351(2) 0.10927(2) 0.01044(4) Uani 1 1 d . .
Fe1 Fe 0.65968(4) 0.31253(2) 0.17366(2) 0.01329(8) Uani 1 1 d . .
P2 P 0.82553(7) 0.36513(4) 0.07411(3) 0.01262(15) Uani 1 1 d . .
P1 P 0.54837(7) 0.47126(4) 0.16013(3) 0.01041(14) Uani 1 1 d . .
I2 I 0.27289(2) 0.53717(2) 0.44044(2) 0.02229(5) Uani 1 1 d . .
Pd2 Pd 0.19873(2) 0.42584(2) 0.39791(2) 0.01105(4) Uani 1 1 d . .
P4 P 0.32624(7) 0.34904(5) 0.42961(3) 0.01305(15) Uani 1 1 d . .
P3 P 0.04948(7) 0.47276(4) 0.35454(3) 0.01107(14) Uani 1 1 d . .
I3 I 0.20926(2) 0.67593(2) 0.17192(2) 0.01709(4) Uani 1 1 d . .
I4 I 0.70183(2) 0.70047(2) 0.32576(2) 0.01923(4) Uani 1 1 d . .
Fe2 Fe 0.12732(4) 0.30680(2) 0.33641(2) 0.01406(9) Uani 1 1 d . .
C15 C 0.5637(3) 0.54827(17) 0.20269(14) 0.0151(6) Uani 1 1 d . .
C6 C 0.7626(3) 0.29607(17) 0.10864(14) 0.0155(6) Uani 1 1 d . .
C8 C 0.7125(4) 0.21345(17) 0.16765(17) 0.0257(8) Uani 1 1 d . .
H3A H 0.7159 0.1820 0.1956 0.031 Uiso 1 1 calc R U
C32 C 0.2472(3) 0.28381(17) 0.39650(15) 0.0168(6) Uani 1 1 d . .
C26 C 0.7013(4) 0.3451(2) -0.01597(14) 0.0221(7) Uani 1 1 d . .
H5A H 0.6526 0.3144 0.0036 0.033 Uiso 1 1 calc R U
H5B H 0.6755 0.3921 -0.0116 0.033 Uiso 1 1 calc R U
H5C H 0.6990 0.3330 -0.0527 0.033 Uiso 1 1 calc R U
C19 C 0.9699(3) 0.3815(2) 0.10074(15) 0.0187(7) Uani 1 1 d . .
C23 C 0.8219(3) 0.33869(19) 0.00413(13) 0.0174(6) Uani 1 1 d . .
C18 C 0.6870(4) 0.5529(2) 0.21904(18) 0.0262(8) Uani 1 1 d . .
H8A H 0.7080 0.5115 0.2379 0.039 Uiso 1 1 calc R U
H8B H 0.7341 0.5574 0.1882 0.039 Uiso 1 1 calc R U
H8C H 0.6977 0.5926 0.2414 0.039 Uiso 1 1 calc R U
C44 C 0.1861(3) 0.55007(19) 0.29225(15) 0.0217(7) Uani 1 1 d . .
H9A H 0.2080 0.5071 0.2759 0.033 Uiso 1 1 calc R U
H9B H 0.1965 0.5875 0.2677 0.033 Uiso 1 1 calc R U
H9C H 0.2328 0.5579 0.3229 0.033 Uiso 1 1 calc R U
C5 C 0.6836(3) 0.38905(18) 0.22711(13) 0.0168(6) Uani 1 1 d . .
H10A H 0.7449 0.4198 0.2266 0.020 Uiso 1 1 calc R U
C7 C 0.7987(4) 0.25720(18) 0.15249(15) 0.0226(7) Uani 1 1 d . .
H11A H 0.8700 0.2606 0.1687 0.027 Uiso 1 1 calc R U
C42 C 0.0316(3) 0.61409(18) 0.33363(18) 0.0231(8) Uani 1 1 d . .
H12A H -0.0471 0.6130 0.3443 0.035 Uiso 1 1 calc R U
H12B H 0.0791 0.6216 0.3641 0.035 Uiso 1 1 calc R U
H12C H 0.0429 0.6512 0.3088 0.035 Uiso 1 1 calc R U
C27 C 0.0476(3) 0.39866(16) 0.31403(13) 0.0126(6) Uani 1 1 d . .
C10 C 0.6464(3) 0.27562(17) 0.09896(14) 0.0168(6) Uani 1 1 d . .
H14A H 0.5981 0.2941 0.0733 0.020 Uiso 1 1 calc R U
C17 C 0.5346(3) 0.61356(17) 0.17344(18) 0.0227(7) Uani 1 1 d . .
H15A H 0.5811 0.6169 0.1423 0.034 Uiso 1 1 calc R U
H15B H 0.4555 0.6126 0.1635 0.034 Uiso 1 1 calc R U
H15C H 0.5486 0.6530 0.1958 0.034 Uiso 1 1 calc R U
C2 C 0.5118(3) 0.33919(17) 0.21062(14) 0.0156(6) Uani 1 1 d . .
H16A H 0.4386 0.3304 0.1978 0.019 Uiso 1 1 calc R U
C45 C 0.4676(3) 0.3545(2) 0.39931(15) 0.0186(7) Uani 1 1 d . .
C50 C 0.2139(4) 0.3104(2) 0.51884(15) 0.0267(8) Uani 1 1 d . .
H18A H 0.1644 0.3490 0.5118 0.040 Uiso 1 1 calc R U
H18B H 0.1864 0.2701 0.5004 0.040 Uiso 1 1 calc R U
H18C H 0.2151 0.3011 0.5561 0.040 Uiso 1 1 calc R U
C37 C -0.0785(3) 0.47534(19) 0.39505(15) 0.0188(7) Uani 1 1 d . .
C33 C 0.1331(3) 0.2645(2) 0.40956(17) 0.0231(8) Uani 1 1 d . .
H20A H 0.0906 0.2816 0.4377 0.028 Uiso 1 1 calc R U
C28 C 0.1408(3) 0.38109(19) 0.28094(14) 0.0188(7) Uani 1 1 d . .
H21A H 0.2067 0.4074 0.2763 0.023 Uiso 1 1 calc R U
C12 C 0.4100(3) 0.3954(2) 0.09605(15) 0.0196(7) Uani 1 1 d . .
H22A H 0.4713 0.3991 0.0711 0.029 Uiso 1 1 calc R U
H22B H 0.4219 0.3555 0.1181 0.029 Uiso 1 1 calc R U
H22C H 0.3388 0.3906 0.0775 0.029 Uiso 1 1 calc R U
C1 C 0.5755(3) 0.39989(17) 0.20182(13) 0.0132(6) Uani 1 1 d . .
C41 C 0.0625(3) 0.54643(17) 0.30837(14) 0.0168(6) Uani 1 1 d . .
C36 C 0.2713(4) 0.2495(2) 0.34895(18) 0.0289(9) Uani 1 1 d . .
H25A H 0.3381 0.2545 0.3294 0.035 Uiso 1 1 calc R U
C49 C 0.3327(3) 0.3273(2) 0.50044(14) 0.0178(6) Uani 1 1 d . .
C11 C 0.4066(3) 0.46003(18) 0.12986(14) 0.0158(6) Uani 1 1 d . .
C30 C 0.0138(4) 0.29403(18) 0.27620(15) 0.0201(7) Uani 1 1 d . .
H28A H -0.0210 0.2522 0.2671 0.024 Uiso 1 1 calc R U
C31 C -0.0286(3) 0.34242(18) 0.31116(14) 0.0154(6) Uani 1 1 d . .
H29A H -0.0967 0.3385 0.3298 0.018 Uiso 1 1 calc R U
C24 C 0.8939(4) 0.3873(2) -0.02742(16) 0.0275(9) Uani 1 1 d . .
H30A H 0.9717 0.3845 -0.0155 0.041 Uiso 1 1 calc R U
H30B H 0.8899 0.3748 -0.0641 0.041 Uiso 1 1 calc R U
H30C H 0.8665 0.4340 -0.0229 0.041 Uiso 1 1 calc R U
C29 C 0.1175(4) 0.3185(2) 0.25685(15) 0.0227(8) Uani 1 1 d . .
H31A H 0.1632 0.2963 0.2319 0.027 Uiso 1 1 calc R U
C46 C 0.4501(4) 0.3874(2) 0.34594(18) 0.0307(10) Uani 1 1 d . .
H32A H 0.4110 0.4309 0.3501 0.046 Uiso 1 1 calc R U
H32B H 0.5229 0.3952 0.3296 0.046 Uiso 1 1 calc R U
H32C H 0.4052 0.3570 0.3241 0.046 Uiso 1 1 calc R U
C4 C 0.6818(4) 0.3256(2) 0.25238(14) 0.0224(7) Uani 1 1 d . .
H33A H 0.7402 0.3070 0.2729 0.027 Uiso 1 1 calc R U
C34 C 0.0963(4) 0.2154(2) 0.3729(2) 0.0333(11) Uani 1 1 d . .
H34A H 0.0266 0.1921 0.3736 0.040 Uiso 1 1 calc R U
C20 C 0.9552(3) 0.4009(2) 0.15796(15) 0.0224(7) Uani 1 1 d . .
H35A H 0.9229 0.3624 0.1769 0.034 Uiso 1 1 calc R U
H35B H 1.0282 0.4125 0.1729 0.034 Uiso 1 1 calc R U
H35C H 0.9051 0.4402 0.1606 0.034 Uiso 1 1 calc R U
C13 C 0.3846(4) 0.5200(2) 0.09278(16) 0.0252(8) Uani 1 1 d . .
H36A H 0.4449 0.5226 0.0672 0.038 Uiso 1 1 calc R U
H36B H 0.3130 0.5132 0.0750 0.038 Uiso 1 1 calc R U
H36C H 0.3820 0.5626 0.1126 0.038 Uiso 1 1 calc R U
C38 C -0.0809(3) 0.4102(2) 0.42774(16) 0.0220(7) Uani 1 1 d . .
H37A H -0.0878 0.3706 0.4049 0.033 Uiso 1 1 calc R U
H37B H -0.0115 0.4067 0.4478 0.033 Uiso 1 1 calc R U
H37C H -0.1450 0.4117 0.4513 0.033 Uiso 1 1 calc R U
C9 C 0.6192(4) 0.2236(2) 0.13455(17) 0.0240(8) Uani 1 1 d . .
H38A H 0.5502 0.1995 0.1360 0.029 Uiso 1 1 calc R U
C3 C 0.5765(4) 0.29440(19) 0.24167(15) 0.0207(7) Uani 1 1 d . .
H39A H 0.5535 0.2508 0.2534 0.025 Uiso 1 1 calc R U
C47 C 0.5290(3) 0.2859(2) 0.39397(18) 0.0272(8) Uani 1 1 d . .
H40A H 0.5395 0.2657 0.4283 0.041 Uiso 1 1 calc R U
H40B H 0.4845 0.2551 0.3724 0.041 Uiso 1 1 calc R U
H40C H 0.6022 0.2933 0.3778 0.041 Uiso 1 1 calc R U
C21 C 1.0205(3) 0.4442(2) 0.07420(17) 0.0243(8) Uani 1 1 d . .
H41A H 1.0317 0.4345 0.0374 0.036 Uiso 1 1 calc R U
H41B H 0.9694 0.4829 0.0780 0.036 Uiso 1 1 calc R U
H41C H 1.0926 0.4551 0.0903 0.036 Uiso 1 1 calc R U
C40 C -0.1873(3) 0.4834(2) 0.36276(19) 0.0292(9) Uani 1 1 d . .
H42A H -0.1833 0.5254 0.3423 0.044 Uiso 1 1 calc R U
H42B H -0.1956 0.4443 0.3395 0.044 Uiso 1 1 calc R U
H42C H -0.2519 0.4856 0.3861 0.044 Uiso 1 1 calc R U
C35 C 0.1800(4) 0.2071(2) 0.3356(2) 0.0354(11) Uani 1 1 d . .
H43A H 0.1762 0.1780 0.3063 0.042 Uiso 1 1 calc R U
C48 C 0.5417(4) 0.4028(3) 0.4316(2) 0.0351(11) Uani 1 1 d . .
H44A H 0.5544 0.3831 0.4659 0.053 Uiso 1 1 calc R U
H44B H 0.6137 0.4092 0.4141 0.053 Uiso 1 1 calc R U
H44C H 0.5042 0.4469 0.4352 0.053 Uiso 1 1 calc R U
C22 C 1.0491(4) 0.3198(2) 0.0960(2) 0.0313(10) Uani 1 1 d . .
H45A H 1.0155 0.2803 0.1132 0.047 Uiso 1 1 calc R U
H45B H 1.0614 0.3094 0.0594 0.047 Uiso 1 1 calc R U
H45C H 1.1209 0.3305 0.1125 0.047 Uiso 1 1 calc R U
C51 C 0.3722(4) 0.3902(2) 0.53194(17) 0.0283(9) Uani 1 1 d . .
H46A H 0.3238 0.4291 0.5241 0.043 Uiso 1 1 calc R U
H46B H 0.3682 0.3799 0.5690 0.043 Uiso 1 1 calc R U
H46C H 0.4496 0.4012 0.5226 0.043 Uiso 1 1 calc R U
C39 C -0.0676(4) 0.5356(2) 0.43338(18) 0.0281(9) Uani 1 1 d . .
H48A H -0.0658 0.5785 0.4141 0.042 Uiso 1 1 calc R U
H48B H -0.1318 0.5357 0.4569 0.042 Uiso 1 1 calc R U
H48C H 0.0016 0.5307 0.4534 0.042 Uiso 1 1 calc R U
C43 C -0.0112(5) 0.5350(2) 0.25996(18) 0.0336(11) Uani 1 1 d . .
H49A H 0.0087 0.4915 0.2438 0.050 Uiso 1 1 calc R U
H49B H -0.0902 0.5340 0.2701 0.050 Uiso 1 1 calc R U
H49C H 0.0010 0.5721 0.2353 0.050 Uiso 1 1 calc R U
C52 C 0.4073(4) 0.2657(3) 0.51207(19) 0.0353(11) Uani 1 1 d . .
H50A H 0.4838 0.2752 0.5006 0.053 Uiso 1 1 calc R U
H50B H 0.4071 0.2567 0.5494 0.053 Uiso 1 1 calc R U
H50C H 0.3785 0.2258 0.4936 0.053 Uiso 1 1 calc R U
C16 C 0.4904(5) 0.5440(3) 0.25102(19) 0.0411(14) Uani 1 1 d . .
H51A H 0.5082 0.5023 0.2702 0.062 Uiso 1 1 calc R U
H51B H 0.5045 0.5836 0.2731 0.062 Uiso 1 1 calc R U
H51C H 0.4114 0.5433 0.2408 0.062 Uiso 1 1 calc R U
C25 C 0.8619(5) 0.2648(3) -0.00298(19) 0.0349(11) Uani 1 1 d . .
H52A H 0.8147 0.2342 0.0176 0.052 Uiso 1 1 calc R U
H52B H 0.8567 0.2522 -0.0396 0.052 Uiso 1 1 calc R U
H52C H 0.9398 0.2608 0.0086 0.052 Uiso 1 1 calc R U
C14 C 0.3130(3) 0.4567(3) 0.16910(16) 0.0284(9) Uani 1 1 d . .
H47A H 0.3130 0.4984 0.1900 0.043 Uiso 1 1 calc R U
H47B H 0.2411 0.4524 0.1511 0.043 Uiso 1 1 calc R U
H47C H 0.3242 0.4173 0.1917 0.043 Uiso 1 1 calc R U

loop_
_atom_site_aniso_label
_atom_site_aniso_U_11
_atom_site_aniso_U_22
_atom_site_aniso_U_33
_atom_site_aniso_U_23
_atom_site_aniso_U_13
_atom_site_aniso_U_12
I1 0.03136(12) 0.01666(9) 0.01959(10) 0.00609(8) 0.00995(10) 0.00125(9)
Pd1 0.01080(9) 0.01049(9) 0.01003(9) 0.00020(7) 0.00169(8) 0.00102(8)
Fe1 0.0158(2) 0.01032(19) 0.0137(2) 0.00193(17) 0.00112(18) 0.00197(15)
P2 0.0107(3) 0.0149(4) 0.0123(4) -0.0017(3) 0.0008(3) 0.0021(3)
P1 0.0110(3) 0.0097(3) 0.0106(3) 0.0006(3) 0.0010(3) 0.0007(3)
I2 0.02671(11) 0.01966(10) 0.02049(11) -0.00633(8) -0.00355(10) -0.00433(9)
Pd2 0.01113(9) 0.01169(9) 0.01032(9) 0.00008(7) 0.00069(8) -0.00027(8)
P4 0.0099(3) 0.0162(4) 0.0130(4) 0.0022(3) 0.0006(3) -0.0004(3)
P3 0.0111(3) 0.0102(3) 0.0119(4) 0.0005(3) 0.0018(3) -0.0008(3)
I3 0.01755(9) 0.01784(9) 0.01589(9) -0.00234(7) -0.00027(8) 0.00131(8)
I4 0.02141(10) 0.01934(9) 0.01697(9) -0.00024(8) 0.00400(9) 0.00052(8)
Fe2 0.0144(2) 0.01170(19) 0.0161(2) -0.00107(17) 0.00025(17) 0.00034(16)
C15 0.0196(15) 0.0103(13) 0.0154(15) -0.0012(11) 0.0050(12) -0.0015(11)
C6 0.0149(13) 0.0135(13) 0.0182(15) -0.0018(12) 0.0023(12) 0.0037(11)
C8 0.032(2) 0.0123(13) 0.033(2) 0.0048(13) 0.0109(18) 0.0060(14)
C32 0.0143(14) 0.0138(13) 0.0223(17) -0.0007(12) -0.0018(12) -0.0004(11)
C26 0.0221(17) 0.0281(17) 0.0161(15) -0.0034(13) -0.0044(14) -0.0045(15)
C19 0.0136(14) 0.0236(17) 0.0189(17) -0.0031(13) -0.0004(12) 0.0034(12)
C23 0.0170(16) 0.0220(16) 0.0131(14) -0.0046(12) 0.0034(12) 0.0005(12)
C18 0.0264(19) 0.0186(16) 0.034(2) -0.0081(15) -0.0121(17) 0.0019(15)
C44 0.0260(18) 0.0174(14) 0.0218(17) 0.0041(13) 0.0083(14) -0.0074(14)
C5 0.0173(15) 0.0188(15) 0.0142(14) 0.0016(11) -0.0029(12) 0.0004(12)
C7 0.0225(17) 0.0170(15) 0.0284(18) 0.0049(13) 0.0050(15) 0.0103(14)
C42 0.0237(18) 0.0128(14) 0.033(2) 0.0025(14) -0.0031(16) -0.0013(13)
C27 0.0147(14) 0.0094(12) 0.0137(14) 0.0013(10) -0.0004(11) -0.0003(10)
C10 0.0199(16) 0.0135(14) 0.0171(16) -0.0039(12) 0.0029(13) -0.0008(12)
C17 0.0259(18) 0.0093(13) 0.033(2) -0.0016(14) 0.0006(16) 0.0019(12)
C2 0.0176(15) 0.0145(14) 0.0147(15) 0.0012(11) 0.0044(12) -0.0018(12)
C45 0.0115(14) 0.0240(16) 0.0204(17) 0.0013(14) 0.0046(12) -0.0022(12)
C50 0.025(2) 0.036(2) 0.0190(17) 0.0059(15) 0.0028(15) -0.0014(17)
C37 0.0126(14) 0.0202(15) 0.0237(17) -0.0005(14) 0.0080(13) 0.0007(12)
C33 0.0153(16) 0.0277(19) 0.0263(19) 0.0160(15) -0.0063(13) -0.0063(14)
C28 0.0223(17) 0.0193(16) 0.0149(15) -0.0004(12) 0.0076(13) -0.0020(13)
C12 0.0177(15) 0.0218(16) 0.0192(17) -0.0044(13) -0.0049(13) 0.0001(13)
C1 0.0141(14) 0.0135(13) 0.0119(14) 0.0000(11) 0.0020(11) -0.0004(11)
C41 0.0216(16) 0.0121(14) 0.0166(15) 0.0037(12) -0.0023(12) -0.0048(12)
C36 0.0270(19) 0.0276(18) 0.032(2) -0.0146(16) -0.0069(17) 0.0109(17)
C49 0.0162(15) 0.0219(16) 0.0153(15) 0.0052(12) 0.0003(12) 0.0005(12)
C11 0.0135(14) 0.0179(15) 0.0160(15) -0.0013(12) -0.0006(11) 0.0013(12)
C30 0.0306(19) 0.0127(14) 0.0169(16) -0.0011(12) -0.0067(14) -0.0013(13)
C31 0.0157(15) 0.0149(14) 0.0156(15) 0.0033(11) -0.0037(11) -0.0005(11)
C24 0.0248(19) 0.038(2) 0.0196(18) -0.0057(16) 0.0057(15) -0.0060(17)
C29 0.034(2) 0.0193(17) 0.0151(16) -0.0022(13) 0.0050(15) 0.0031(15)
C46 0.030(2) 0.035(2) 0.027(2) 0.0103(18) 0.0150(17) 0.0095(18)
C4 0.031(2) 0.0216(16) 0.0151(15) 0.0038(13) -0.0020(14) 0.0032(15)
C34 0.037(2) 0.0183(18) 0.044(3) 0.0137(17) -0.021(2) -0.0080(17)
C20 0.0187(16) 0.031(2) 0.0169(16) -0.0039(14) -0.0034(13) 0.0006(14)
C13 0.028(2) 0.0254(18) 0.0219(18) 0.0005(15) -0.0071(15) 0.0095(15)
C38 0.0237(18) 0.0193(16) 0.0232(18) 0.0044(14) 0.0122(14) -0.0036(14)
C9 0.0270(19) 0.0158(16) 0.029(2) -0.0072(14) 0.0114(16) -0.0071(14)
C3 0.030(2) 0.0155(15) 0.0168(16) 0.0050(13) 0.0048(14) -0.0003(14)
C47 0.0160(16) 0.035(2) 0.030(2) -0.0009(18) 0.0055(15) 0.0099(15)
C21 0.0193(17) 0.029(2) 0.0248(19) -0.0040(15) -0.0003(14) -0.0057(15)
C40 0.0141(16) 0.0291(19) 0.044(2) 0.0013(18) 0.0040(16) -0.0028(15)
C35 0.040(3) 0.0146(16) 0.052(3) -0.0107(17) -0.024(2) 0.0102(16)
C48 0.0194(18) 0.040(3) 0.046(3) -0.008(2) 0.0112(19) -0.0119(18)
C22 0.0171(17) 0.038(2) 0.039(2) -0.0046(19) -0.0012(17) 0.0122(16)
C51 0.033(2) 0.034(2) 0.0180(18) -0.0015(16) -0.0038(16) -0.0016(18)
C39 0.029(2) 0.0222(18) 0.033(2) -0.0075(16) 0.0152(17) -0.0002(15)
C43 0.049(3) 0.026(2) 0.026(2) 0.0125(17) -0.020(2) -0.0136(19)
C52 0.039(3) 0.041(3) 0.026(2) 0.0131(19) 0.0032(19) 0.020(2)
C16 0.061(3) 0.030(2) 0.033(2) -0.0151(19) 0.032(2) -0.023(2)
C25 0.043(3) 0.034(2) 0.028(2) -0.0124(18) 0.0042(19) 0.009(2)
C14 0.0048(13) 0.055(3) 0.0251(19) -0.0037(18) 0.0050(13) -0.0008(15)

loop_
_atom_type_symbol
_atom_type_description
_atom_type_scat_dispersion_real
_atom_type_scat_dispersion_imag
_atom_type_scat_source
C C 0.0033 0.0016 'International Tables Vol C Tables 4.2.6.8 and 6.1.1.4'
H H 0.0000 0.0000 'International Tables Vol C Tables 4.2.6.8 and 6.1.1.4'
Fe Fe 0.3463 0.8444 'International Tables Vol C Tables 4.2.6.8 and 6.1.1.4'
I I -0.4742 1.8119 'International Tables Vol C Tables 4.2.6.8 and 6.1.1.4'
P P 0.1023 0.0942 'International Tables Vol C Tables 4.2.6.8 and 6.1.1.4'
Pd Pd -0.9988 1.0072 'International Tables Vol C Tables 4.2.6.8 and 6.1.1.4'

loop_
_geom_angle_atom_site_label_1
_geom_angle_atom_site_label_2
_geom_angle_atom_site_label_3
_geom_angle
P1 Pd1 P2 161.53(3)
P1 Pd1 I1 99.01(2)
P2 Pd1 I1 99.46(2)
P1 Pd1 Fe1 80.78(2)
P2 Pd1 Fe1 80.75(3)
I1 Pd1 Fe1 177.621(16)
C3 Fe1 C8 92.85(16)
C3 Fe1 C7 121.86(15)
C8 Fe1 C7 39.75(16)
C3 Fe1 C5 67.62(15)
C8 Fe1 C5 134.44(17)
C7 Fe1 C5 116.86(16)
C3 Fe1 C4 40.52(17)
C8 Fe1 C4 98.85(17)
C7 Fe1 C4 103.02(17)
C5 Fe1 C4 39.85(14)
C3 Fe1 C10 134.62(15)
C8 Fe1 C10 67.66(16)
C7 Fe1 C10 68.14(16)
C5 Fe1 C10 153.08(14)
C4 Fe1 C10 166.38(15)
C3 Fe1 C9 99.10(16)
C8 Fe1 C9 40.20(18)
C7 Fe1 C9 67.30(17)
C5 Fe1 C9 166.50(15)
C4 Fe1 C9 127.84(16)
C10 Fe1 C9 39.89(15)
C3 Fe1 C2 40.21(15)
C8 Fe1 C2 122.42(15)
C7 Fe1 C2 160.43(14)
C5 Fe1 C2 67.97(14)
C4 Fe1 C2 67.88(16)
C10 Fe1 C2 116.99(15)
C9 Fe1 C2 103.79(15)
C3 Fe1 C6 160.03(14)
C8 Fe1 C6 67.31(15)
C7 Fe1 C6 40.17(14)
C5 Fe1 C6 124.44(14)
C4 Fe1 C6 136.85(16)
C10 Fe1 C6 41.09(14)
C9 Fe1 C6 67.59(14)
C2 Fe1 C6 154.52(14)
C3 Fe1 C1 67.39(14)
C8 Fe1 C1 160.15(15)
C7 Fe1 C1 154.43(15)
C5 Fe1 C1 40.91(14)
C4 Fe1 C1 67.73(15)
C10 Fe1 C1 124.68(14)
C9 Fe1 C1 137.62(16)
C2 Fe1 C1 39.92(13)
C6 Fe1 C1 132.50(13)
C3 Fe1 Pd1 133.69(11)
C8 Fe1 Pd1 133.45(12)
C7 Fe1 Pd1 100.00(10)
C5 Fe1 Pd1 76.75(10)
C4 Fe1 Pd1 116.24(11)
C10 Fe1 Pd1 76.33(10)
C9 Fe1 Pd1 115.91(12)
C2 Fe1 Pd1 99.57(10)
C6 Fe1 Pd1 66.18(9)
C1 Fe1 Pd1 66.33(9)
C6 P2 C23 105.11(17)
C6 P2 C19 109.40(17)
C23 P2 C19 114.70(17)
C6 P2 Pd1 87.19(11)
C23 P2 Pd1 121.96(12)
C19 P2 Pd1 113.52(12)
C1 P1 C11 108.65(16)
C1 P1 C15 105.07(16)
C11 P1 C15 115.18(16)
C1 P1 Pd1 87.57(11)
C11 P1 Pd1 113.37(12)
C15 P1 Pd1 121.83(12)
P4 Pd2 P3 162.24(3)
P4 Pd2 I2 100.16(3)
P3 Pd2 I2 97.60(2)
P4 Pd2 Fe2 82.10(3)
P3 Pd2 Fe2 80.32(2)
I2 Pd2 Fe2 172.208(15)
C32 P4 C45 108.35(17)
C32 P4 C49 108.68(18)
C45 P4 C49 112.70(17)
C32 P4 Pd2 87.18(11)
C45 P4 Pd2 114.43(13)
C49 P4 Pd2 121.51(12)
C27 P3 C37 109.99(17)
C27 P3 C41 104.79(16)
C37 P3 C41 113.95(17)
C27 P3 Pd2 88.18(11)
C37 P3 Pd2 112.05(13)
C41 P3 Pd2 123.54(12)
C28 Fe2 C35 130.2(2)
C28 Fe2 C34 162.36(18)
C35 Fe2 C34 39.7(2)
C28 Fe2 C33 157.33(17)
C35 Fe2 C33 67.5(2)
C34 Fe2 C33 40.28(18)
C28 Fe2 C29 39.87(15)
C35 Fe2 C29 96.43(19)
C34 Fe2 C29 122.68(18)
C33 Fe2 C29 162.58(17)
C28 Fe2 C30 67.34(15)
C35 Fe2 C30 94.40(16)
C34 Fe2 C30 96.85(17)
C33 Fe2 C30 131.09(15)
C29 Fe2 C30 40.04(17)
C28 Fe2 C36 115.32(18)
C35 Fe2 C36 39.98(18)
C34 Fe2 C36 66.9(2)
C33 Fe2 C36 67.25(18)
C29 Fe2 C36 105.08(18)
C30 Fe2 C36 126.17(16)
C28 Fe2 C31 67.38(15)
C35 Fe2 C31 125.96(16)
C34 Fe2 C31 105.83(17)
C33 Fe2 C31 116.63(15)
C29 Fe2 C31 66.70(16)
C30 Fe2 C31 39.40(15)
C36 Fe2 C31 164.70(15)
C28 Fe2 C27 40.55(13)
C35 Fe2 C27 160.85(16)
C34 Fe2 C27 141.68(18)
C33 Fe2 C27 127.32(16)
C29 Fe2 C27 67.07(14)
C30 Fe2 C27 66.80(14)
C36 Fe2 C27 150.90(17)
C31 Fe2 C27 39.76(13)
C28 Fe2 C32 126.77(15)
C35 Fe2 C32 66.78(16)
C34 Fe2 C32 66.96(16)
C33 Fe2 C32 40.22(14)
C29 Fe2 C32 140.69(16)
C30 Fe2 C32 160.92(14)
C36 Fe2 C32 39.41(15)
C31 Fe2 C32 152.04(14)
C27 Fe2 C32 132.18(13)
C28 Fe2 Pd2 77.86(11)
C35 Fe2 Pd2 132.18(13)
C34 Fe2 Pd2 119.72(14)
C33 Fe2 Pd2 79.46(12)
C29 Fe2 Pd2 117.54(12)
C30 Fe2 Pd2 133.35(10)
C36 Fe2 Pd2 96.10(12)
C31 Fe2 Pd2 99.16(10)
C27 Fe2 Pd2 66.55(9)
C32 Fe2 Pd2 65.65(9)
C17 C15 C16 108.6(4)
C17 C15 C18 107.7(3)
C16 C15 C18 109.2(4)
C17 C15 P1 111.4(3)
C16 C15 P1 112.2(3)
C18 C15 P1 107.5(2)
C7 C6 C10 105.8(3)
C7 C6 P2 132.2(3)
C10 C6 P2 121.4(3)
C7 C6 Fe1 68.1(2)
C10 C6 Fe1 67.96(19)
P2 C6 Fe1 121.80(17)
C7 C8 C9 108.9(3)
C7 C8 Fe1 70.4(2)
C9 C8 Fe1 70.8(2)
C7 C8 H3A 125.6
C9 C8 H3A 125.6
Fe1 C8 H3A 124.8
C36 C32 C33 105.4(4)
C36 C32 P4 129.4(3)
C33 C32 P4 124.4(3)
C36 C32 Fe2 67.4(2)
C33 C32 Fe2 66.48(19)
P4 C32 Fe2 122.56(18)
C23 C26 H5A 109.5
C23 C26 H5B 109.5
H5A C26 H5B 109.5
C23 C26 H5C 109.5
H5A C26 H5C 109.5
H5B C26 H5C 109.5
C21 C19 C20 106.0(3)
C21 C19 C22 110.7(3)
C20 C19 C22 110.0(3)
C21 C19 P2 109.5(3)
C20 C19 P2 106.7(2)
C22 C19 P2 113.5(3)
C24 C23 C26 107.3(3)
C24 C23 C25 110.6(3)
C26 C23 C25 109.2(3)
C24 C23 P2 109.2(3)
C26 C23 P2 108.8(2)
C25 C23 P2 111.6(3)
C15 C18 H8A 109.5
C15 C18 H8B 109.5
H8A C18 H8B 109.5
C15 C18 H8C 109.5
H8A C18 H8C 109.5
H8B C18 H8C 109.5
C41 C44 H9A 109.5
C41 C44 H9B 109.5
H9A C44 H9B 109.5
C41 C44 H9C 109.5
H9A C44 H9C 109.5
H9B C44 H9C 109.5
C4 C5 C1 108.8(3)
C4 C5 Fe1 70.3(2)
C1 C5 Fe1 71.66(19)
C4 C5 H10A 125.6
C1 C5 H10A 125.6
Fe1 C5 H10A 124.0
C8 C7 C6 109.2(4)
C8 C7 Fe1 69.8(2)
C6 C7 Fe1 71.7(2)
C8 C7 H11A 125.4
C6 C7 H11A 125.4
Fe1 C7 H11A 124.6
C41 C42 H12A 109.5
C41 C42 H12B 109.5
H12A C42 H12B 109.5
C41 C42 H12C 109.5
H12A C42 H12C 109.5
H12B C42 H12C 109.5
C31 C27 C28 105.9(3)
C31 C27 P3 131.6(3)
C28 C27 P3 122.0(3)
C31 C27 Fe2 69.08(19)
C28 C27 Fe2 67.2(2)
P3 C27 Fe2 121.77(17)
C9 C10 C6 107.8(3)
C9 C10 Fe1 70.4(2)
C6 C10 Fe1 70.9(2)
C9 C10 H14A 126.1
C6 C10 H14A 126.1
Fe1 C10 H14A 124.2
C15 C17 H15A 109.5
C15 C17 H15B 109.5
H15A C17 H15B 109.5
C15 C17 H15C 109.5
H15A C17 H15C 109.5
H15B C17 H15C 109.5
C3 C2 C1 108.5(3)
C3 C2 Fe1 68.9(2)
C1 C2 Fe1 71.60(19)
C3 C2 H16A 125.8
C1 C2 H16A 125.8
Fe1 C2 H16A 125.3
C46 C45 C47 110.6(3)
C46 C45 C48 107.7(4)
C47 C45 C48 108.3(3)
C46 C45 P4 106.2(3)
C47 C45 P4 114.8(3)
C48 C45 P4 109.1(3)
C49 C50 H18A 109.5
C49 C50 H18B 109.5
H18A C50 H18B 109.5
C49 C50 H18C 109.5
H18A C50 H18C 109.5
H18B C50 H18C 109.5
C38 C37 C39 106.7(3)
C38 C37 C40 111.4(3)
C39 C37 C40 109.6(3)
C38 C37 P3 107.7(2)
C39 C37 P3 108.3(3)
C40 C37 P3 113.0(3)
C34 C33 C32 108.2(4)
C34 C33 Fe2 69.7(2)
C32 C33 Fe2 73.3(2)
C34 C33 H20A 125.9
C32 C33 H20A 125.9
Fe2 C33 H20A 122.7
C29 C28 C27 108.5(3)
C29 C28 Fe2 70.8(2)
C27 C28 Fe2 72.27(19)
C29 C28 H21A 125.7
C27 C28 H21A 125.7
Fe2 C28 H21A 122.8
C11 C12 H22A 109.5
C11 C12 H22B 109.5
H22A C12 H22B 109.5
C11 C12 H22C 109.5
H22A C12 H22C 109.5
H22B C12 H22C 109.5
C2 C1 C5 106.1(3)
C2 C1 P1 130.5(3)
C5 C1 P1 122.7(3)
C2 C1 Fe1 68.47(19)
C5 C1 Fe1 67.42(19)
P1 C1 Fe1 120.75(17)
C42 C41 C44 108.0(3)
C42 C41 C43 109.6(3)
C44 C41 C43 109.5(4)
C42 C41 P3 112.2(3)
C44 C41 P3 106.8(2)
C43 C41 P3 110.7(3)
C35 C36 C32 109.3(4)
C35 C36 Fe2 69.1(2)
C32 C36 Fe2 73.2(2)
C35 C36 H25A 125.3
C32 C36 H25A 125.3
Fe2 C36 H25A 123.9
C52 C49 C50 107.8(3)
C52 C49 C51 110.4(4)
C50 C49 C51 106.9(3)
C52 C49 P4 113.1(3)
C50 C49 P4 108.4(3)
C51 C49 P4 110.0(3)
C14 C11 C12 111.4(3)
C14 C11 C13 108.9(3)
C12 C11 C13 106.4(3)
C14 C11 P1 113.2(3)
C12 C11 P1 108.0(2)
C13 C11 P1 108.8(3)
C31 C30 C29 108.2(3)
C31 C30 Fe2 70.9(2)
C29 C30 Fe2 69.8(2)
C31 C30 H28A 125.9
C29 C30 H28A 125.9
Fe2 C30 H28A 125.1
C30 C31 C27 109.0(3)
C30 C31 Fe2 69.7(2)
C27 C31 Fe2 71.16(19)
C30 C31 H29A 125.5
C27 C31 H29A 125.5
Fe2 C31 H29A 125.2
C23 C24 H30A 109.5
C23 C24 H30B 109.5
H30A C24 H30B 109.5
C23 C24 H30C 109.5
H30A C24 H30C 109.5
H30B C24 H30C 109.5
C28 C29 C30 108.2(3)
C28 C29 Fe2 69.3(2)
C30 C29 Fe2 70.2(2)
C28 C29 H31A 125.9
C30 C29 H31A 125.9
Fe2 C29 H31A 126.1
C45 C46 H32A 109.5
C45 C46 H32B 109.5
H32A C46 H32B 109.5
C45 C46 H32C 109.5
H32A C46 H32C 109.5
H32B C46 H32C 109.5
C5 C4 C3 107.8(3)
C5 C4 Fe1 69.8(2)
C3 C4 Fe1 69.2(2)
C5 C4 H33A 126.1
C3 C4 H33A 126.1
Fe1 C4 H33A 126.5
C35 C34 C33 108.5(4)
C35 C34 Fe2 69.9(3)
C33 C34 Fe2 70.0(2)
C35 C34 H34A 125.8
C33 C34 H34A 125.8
Fe2 C34 H34A 125.9
C19 C20 H35A 109.5
C19 C20 H35B 109.5
H35A C20 H35B 109.5
C19 C20 H35C 109.5
H35A C20 H35C 109.5
H35B C20 H35C 109.5
C11 C13 H36A 109.5
C11 C13 H36B 109.5
H36A C13 H36B 109.5
C11 C13 H36C 109.5
H36A C13 H36C 109.5
H36B C13 H36C 109.5
C37 C38 H37A 109.5
C37 C38 H37B 109.5
H37A C38 H37B 109.5
C37 C38 H37C 109.5
H37A C38 H37C 109.5
H37B C38 H37C 109.5
C10 C9 C8 108.2(3)
C10 C9 Fe1 69.8(2)
C8 C9 Fe1 69.0(2)
C10 C9 H38A 125.9
C8 C9 H38A 125.9
Fe1 C9 H38A 126.9
C2 C3 C4 108.8(3)
C2 C3 Fe1 70.9(2)
C4 C3 Fe1 70.3(2)
C2 C3 H39A 125.6
C4 C3 H39A 125.6
Fe1 C3 H39A 124.8
C45 C47 H40A 109.5
C45 C47 H40B 109.5
H40A C47 H40B 109.5
C45 C47 H40C 109.5
H40A C47 H40C 109.5
H40B C47 H40C 109.5
C19 C21 H41A 109.5
C19 C21 H41B 109.5
H41A C21 H41B 109.5
C19 C21 H41C 109.5
H41A C21 H41C 109.5
H41B C21 H41C 109.5
C37 C40 H42A 109.5
C37 C40 H42B 109.5
H42A C40 H42B 109.5
C37 C40 H42C 109.5
H42A C40 H42C 109.5
H42B C40 H42C 109.5
C34 C35 C36 108.4(4)
C34 C35 Fe2 70.3(2)
C36 C35 Fe2 70.9(2)
C34 C35 H43A 125.8
C36 C35 H43A 125.8
Fe2 C35 H43A 124.6
C45 C48 H44A 109.5
C45 C48 H44B 109.5
H44A C48 H44B 109.5
C45 C48 H44C 109.5
H44A C48 H44C 109.5
H44B C48 H44C 109.5
C19 C22 H45A 109.5
C19 C22 H45B 109.5
H45A C22 H45B 109.5
C19 C22 H45C 109.5
H45A C22 H45C 109.5
H45B C22 H45C 109.5
C49 C51 H46A 109.5
C49 C51 H46B 109.5
H46A C51 H46B 109.5
C49 C51 H46C 109.5
H46A C51 H46C 109.5
H46B C51 H46C 109.5
C37 C39 H48A 109.5
C37 C39 H48B 109.5
H48A C39 H48B 109.5
C37 C39 H48C 109.5
H48A C39 H48C 109.5
H48B C39 H48C 109.5
C41 C43 H49A 109.5
C41 C43 H49B 109.5
H49A C43 H49B 109.5
C41 C43 H49C 109.5
H49A C43 H49C 109.5
H49B C43 H49C 109.5
C49 C52 H50A 109.5
C49 C52 H50B 109.5
H50A C52 H50B 109.5
C49 C52 H50C 109.5
H50A C52 H50C 109.5
H50B C52 H50C 109.5
C15 C16 H51A 109.5
C15 C16 H51B 109.5
H51A C16 H51B 109.5
C15 C16 H51C 109.5
H51A C16 H51C 109.5
H51B C16 H51C 109.5
C23 C25 H52A 109.5
C23 C25 H52B 109.5
H52A C25 H52B 109.5
C23 C25 H52C 109.5
H52A C25 H52C 109.5
H52B C25 H52C 109.5
C11 C14 H47A 109.5
C11 C14 H47B 109.5
H47A C14 H47B 109.5
C11 C14 H47C 109.5
H47A C14 H47C 109.5
H47B C14 H47C 109.5

loop_
_geom_bond_atom_site_label_1
_geom_bond_atom_site_label_2
_geom_bond_distance
I1 Pd1 2.5916(3)
Pd1 P1 2.2777(9)
Pd1 P2 2.2842(9)
Pd1 Fe1 2.9255(5)
Fe1 C3 2.051(4)
Fe1 C8 2.052(3)
Fe1 C7 2.060(4)
Fe1 C5 2.061(4)
Fe1 C4 2.067(4)
Fe1 C10 2.068(4)
Fe1 C9 2.075(4)
Fe1 C2 2.077(3)
Fe1 C6 2.108(4)
Fe1 C1 2.119(3)
P2 C6 1.790(4)
P2 C23 1.882(4)
P2 C19 1.884(4)
P1 C1 1.797(3)
P1 C11 1.878(4)
P1 C15 1.879(3)
I2 Pd2 2.6025(3)
Pd2 P4 2.2943(9)
Pd2 P3 2.2975(9)
Pd2 Fe2 2.9526(6)
P4 C32 1.807(4)
P4 C45 1.866(3)
P4 C49 1.881(4)
P3 C27 1.793(3)
P3 C37 1.855(3)
P3 C41 1.882(3)
Fe2 C28 2.052(4)
Fe2 C35 2.057(4)
Fe2 C34 2.062(4)
Fe2 C33 2.066(4)
Fe2 C29 2.071(4)
Fe2 C30 2.078(4)
Fe2 C36 2.080(4)
Fe2 C31 2.093(3)
Fe2 C27 2.121(3)
Fe2 C32 2.158(4)
C15 C17 1.528(5)
C15 C16 1.529(5)
C15 C18 1.534(6)
C6 C7 1.432(5)
C6 C10 1.466(5)
C8 C7 1.398(6)
C8 C9 1.419(7)
C8 H3A 0.9500
C32 C36 1.431(6)
C32 C33 1.455(5)
C26 C23 1.535(6)
C26 H5A 0.9800
C26 H5B 0.9800
C26 H5C 0.9800
C19 C21 1.534(6)
C19 C20 1.537(5)
C19 C22 1.543(6)
C23 C24 1.524(6)
C23 C25 1.540(6)
C18 H8A 0.9800
C18 H8B 0.9800
C18 H8C 0.9800
C44 C41 1.537(5)
C44 H9A 0.9800
C44 H9B 0.9800
C44 H9C 0.9800
C5 C4 1.407(5)
C5 C1 1.462(5)
C5 H10A 0.9500
C7 H11A 0.9500
C42 C41 1.527(5)
C42 H12A 0.9800
C42 H12B 0.9800
C42 H12C 0.9800
C27 C31 1.433(5)
C27 C28 1.447(5)
C10 C9 1.413(5)
C10 H14A 0.9500
C17 H15A 0.9800
C17 H15B 0.9800
C17 H15C 0.9800
C2 C3 1.419(5)
C2 C1 1.433(5)
C2 H16A 0.9500
C45 C46 1.537(6)
C45 C47 1.540(6)
C45 C48 1.543(6)
C50 C49 1.533(6)
C50 H18A 0.9800
C50 H18B 0.9800
C50 H18C 0.9800
C37 C38 1.533(5)
C37 C39 1.549(6)
C37 C40 1.552(6)
C33 C34 1.421(7)
C33 H20A 0.9500
C28 C29 1.406(5)
C28 H21A 0.9500
C12 C11 1.541(5)
C12 H22A 0.9800
C12 H22B 0.9800
C12 H22C 0.9800
C41 C43 1.545(6)
C36 C35 1.415(6)
C36 H25A 0.9500
C49 C52 1.532(6)
C49 C51 1.552(6)
C11 C14 1.512(5)
C11 C13 1.542(5)
C30 C31 1.406(5)
C30 C29 1.420(6)
C30 H28A 0.9500
C31 H29A 0.9500
C24 H30A 0.9800
C24 H30B 0.9800
C24 H30C 0.9800
C29 H31A 0.9500
C46 H32A 0.9800
C46 H32B 0.9800
C46 H32C 0.9800
C4 C3 1.426(6)
C4 H33A 0.9500
C34 C35 1.400(8)
C34 H34A 0.9500
C20 H35A 0.9800
C20 H35B 0.9800
C20 H35C 0.9800
C13 H36A 0.9800
C13 H36B 0.9800
C13 H36C 0.9800
C38 H37A 0.9800
C38 H37B 0.9800
C38 H37C 0.9800
C9 H38A 0.9500
C3 H39A 0.9500
C47 H40A 0.9800
C47 H40B 0.9800
C47 H40C 0.9800
C21 H41A 0.9800
C21 H41B 0.9800
C21 H41C 0.9800
C40 H42A 0.9800
C40 H42B 0.9800
C40 H42C 0.9800
C35 H43A 0.9500
C48 H44A 0.9800
C48 H44B 0.9800
C48 H44C 0.9800
C22 H45A 0.9800
C22 H45B 0.9800
C22 H45C 0.9800
C51 H46A 0.9800
C51 H46B 0.9800
C51 H46C 0.9800
C39 H48A 0.9800
C39 H48B 0.9800
C39 H48C 0.9800
C43 H49A 0.9800
C43 H49B 0.9800
C43 H49C 0.9800
C52 H50A 0.9800
C52 H50B 0.9800
C52 H50C 0.9800
C16 H51A 0.9800
C16 H51B 0.9800
C16 H51C 0.9800
C25 H52A 0.9800
C25 H52B 0.9800
C25 H52C 0.9800
C14 H47A 0.9800
C14 H47B 0.9800
C14 H47C 0.9800

loop_
_geom_torsion_atom_site_label_1
_geom_torsion_atom_site_label_2
_geom_torsion_atom_site_label_3
_geom_torsion_atom_site_label_4
_geom_torsion
C1 P1 C15 C17 -175.9(3)
C11 P1 C15 C17 -56.4(3)
Pd1 P1 C15 C17 87.5(3)
C1 P1 C15 C16 -53.8(4)
C11 P1 C15 C16 65.7(4)
Pd1 P1 C15 C16 -150.4(3)
C1 P1 C15 C18 66.3(3)
C11 P1 C15 C18 -174.2(3)
Pd1 P1 C15 C18 -30.3(3)
C23 P2 C6 C7 128.4(3)
C19 P2 C6 C7 4.8(4)
Pd1 P2 C6 C7 -109.2(3)
C23 P2 C6 C10 -61.3(3)
C19 P2 C6 C10 175.1(3)
Pd1 P2 C6 C10 61.1(3)
C23 P2 C6 Fe1 -143.3(2)
C19 P2 C6 Fe1 93.0(2)
Pd1 P2 C6 Fe1 -20.92(19)
C45 P4 C32 C36 -12.2(4)
C49 P4 C32 C36 -135.0(4)
Pd2 P4 C32 C36 102.6(4)
C45 P4 C32 C33 179.5(3)
C49 P4 C32 C33 56.7(3)
Pd2 P4 C32 C33 -65.7(3)
C45 P4 C32 Fe2 -98.4(2)
C49 P4 C32 Fe2 138.8(2)
Pd2 P4 C32 Fe2 16.45(19)
C6 P2 C19 C21 -175.6(3)
C23 P2 C19 C21 66.7(3)
Pd1 P2 C19 C21 -80.0(3)
C6 P2 C19 C20 -61.2(3)
C23 P2 C19 C20 -179.0(3)
Pd1 P2 C19 C20 34.4(3)
C6 P2 C19 C22 60.2(3)
C23 P2 C19 C22 -57.6(4)
Pd1 P2 C19 C22 155.7(3)
C6 P2 C23 C24 -168.9(3)
C19 P2 C23 C24 -48.7(3)
Pd1 P2 C23 C24 94.9(3)
C6 P2 C23 C26 74.3(3)
C19 P2 C23 C26 -165.5(3)
Pd1 P2 C23 C26 -22.0(3)
C6 P2 C23 C25 -46.3(3)
C19 P2 C23 C25 73.9(3)
Pd1 P2 C23 C25 -142.5(3)
C9 C8 C7 C6 -0.6(4)
Fe1 C8 C7 C6 -61.2(3)
C9 C8 C7 Fe1 60.6(3)
C10 C6 C7 C8 2.4(4)
P2 C6 C7 C8 173.8(3)
Fe1 C6 C7 C8 60.1(3)
C10 C6 C7 Fe1 -57.7(2)
P2 C6 C7 Fe1 113.7(3)
C37 P3 C27 C31 -5.0(4)
C41 P3 C27 C31 -127.9(3)
Pd2 P3 C27 C31 107.8(3)
C37 P3 C27 C28 -175.6(3)
C41 P3 C27 C28 61.5(3)
Pd2 P3 C27 C28 -62.8(3)
C37 P3 C27 Fe2 -94.3(2)
C41 P3 C27 Fe2 142.83(19)
Pd2 P3 C27 Fe2 18.54(17)
C7 C6 C10 C9 -3.2(4)
P2 C6 C10 C9 -175.8(3)
Fe1 C6 C10 C9 -61.0(2)
C7 C6 C10 Fe1 57.8(2)
P2 C6 C10 Fe1 -114.8(2)
C32 P4 C45 C46 71.8(3)
C49 P4 C45 C46 -167.9(3)
Pd2 P4 C45 C46 -23.6(3)
C32 P4 C45 C47 -50.7(3)
C49 P4 C45 C47 69.6(3)
Pd2 P4 C45 C47 -146.1(3)
C32 P4 C45 C48 -172.4(3)
C49 P4 C45 C48 -52.1(4)
Pd2 P4 C45 C48 92.2(3)
C27 P3 C37 C38 59.1(3)
C41 P3 C37 C38 176.4(3)
Pd2 P3 C37 C38 -37.3(3)
C27 P3 C37 C39 174.1(3)
C41 P3 C37 C39 -68.6(3)
Pd2 P3 C37 C39 77.7(3)
C27 P3 C37 C40 -64.4(3)
C41 P3 C37 C40 52.9(3)
Pd2 P3 C37 C40 -160.8(2)
C36 C32 C33 C34 5.1(4)
P4 C32 C33 C34 175.8(3)
Fe2 C32 C33 C34 61.3(3)
C36 C32 C33 Fe2 -56.2(3)
P4 C32 C33 Fe2 114.4(3)
C31 C27 C28 C29 3.4(4)
P3 C27 C28 C29 176.1(3)
Fe2 C27 C28 C29 61.9(3)
C31 C27 C28 Fe2 -58.5(2)
P3 C27 C28 Fe2 114.2(2)
C3 C2 C1 C5 2.2(4)
Fe1 C2 C1 C5 -57.1(2)
C3 C2 C1 P1 172.0(3)
Fe1 C2 C1 P1 112.7(3)
C3 C2 C1 Fe1 59.3(2)
C4 C5 C1 C2 -3.0(4)
Fe1 C5 C1 C2 57.8(2)
C4 C5 C1 P1 -173.8(3)
Fe1 C5 C1 P1 -113.0(2)
C4 C5 C1 Fe1 -60.8(3)
C11 P1 C1 C2 5.0(4)
C15 P1 C1 C2 128.7(3)
Pd1 P1 C1 C2 -108.9(3)
C11 P1 C1 C5 173.3(3)
C15 P1 C1 C5 -62.9(3)
Pd1 P1 C1 C5 59.4(3)
C11 P1 C1 Fe1 91.9(2)
C15 P1 C1 Fe1 -144.35(19)
Pd1 P1 C1 Fe1 -21.99(17)
C27 P3 C41 C42 163.2(3)
C37 P3 C41 C42 43.0(3)
Pd2 P3 C41 C42 -99.0(3)
C27 P3 C41 C44 -78.6(3)
C37 P3 C41 C44 161.1(2)
Pd2 P3 C41 C44 19.2(3)
C27 P3 C41 C43 40.5(4)
C37 P3 C41 C43 -79.8(4)
Pd2 P3 C41 C43 138.3(3)
C33 C32 C36 C35 -4.3(5)
P4 C32 C36 C35 -174.3(3)
Fe2 C32 C36 C35 -60.0(3)
C33 C32 C36 Fe2 55.7(2)
P4 C32 C36 Fe2 -114.3(3)
C32 P4 C49 C52 70.6(4)
C45 P4 C49 C52 -49.5(4)
Pd2 P4 C49 C52 169.0(3)
C32 P4 C49 C50 -48.9(3)
C45 P4 C49 C50 -169.0(3)
Pd2 P4 C49 C50 49.5(3)
C32 P4 C49 C51 -165.4(3)
C45 P4 C49 C51 74.5(3)
Pd2 P4 C49 C51 -67.0(3)
C1 P1 C11 C14 60.6(3)
C15 P1 C11 C14 -57.0(3)
Pd1 P1 C11 C14 156.1(3)
C1 P1 C11 C12 -63.2(3)
C15 P1 C11 C12 179.3(2)
Pd1 P1 C11 C12 32.3(3)
C1 P1 C11 C13 -178.3(2)
C15 P1 C11 C13 64.2(3)
Pd1 P1 C11 C13 -82.7(3)
C29 C30 C31 C27 0.5(4)
Fe2 C30 C31 C27 60.6(2)
C29 C30 C31 Fe2 -60.0(3)
C28 C27 C31 C30 -2.4(4)
P3 C27 C31 C30 -174.1(3)
Fe2 C27 C31 C30 -59.7(2)
C28 C27 C31 Fe2 57.2(2)
P3 C27 C31 Fe2 -114.5(3)
C27 C28 C29 C30 -3.2(4)
Fe2 C28 C29 C30 59.7(3)
C27 C28 C29 Fe2 -62.8(3)
C31 C30 C29 C28 1.6(4)
Fe2 C30 C29 C28 -59.1(3)
C31 C30 C29 Fe2 60.7(3)
C1 C5 C4 C3 2.7(4)
Fe1 C5 C4 C3 -59.0(3)
C1 C5 C4 Fe1 61.6(2)
C32 C33 C34 C35 -4.1(4)
Fe2 C33 C34 C35 59.6(3)
C32 C33 C34 Fe2 -63.7(3)
C6 C10 C9 C8 2.9(4)
Fe1 C10 C9 C8 -58.5(3)
C6 C10 C9 Fe1 61.4(2)
C7 C8 C9 C10 -1.4(4)
Fe1 C8 C9 C10 58.9(3)
C7 C8 C9 Fe1 -60.4(3)
C1 C2 C3 C4 -0.6(4)
Fe1 C2 C3 C4 60.4(3)
C1 C2 C3 Fe1 -61.0(2)
C5 C4 C3 C2 -1.3(4)
Fe1 C4 C3 C2 -60.7(3)
C5 C4 C3 Fe1 59.4(3)
C33 C34 C35 C36 1.4(5)
Fe2 C34 C35 C36 61.0(3)
C33 C34 C35 Fe2 -59.6(3)
C32 C36 C35 C34 1.9(5)
Fe2 C36 C35 C34 -60.6(3)
C32 C36 C35 Fe2 62.6(3)
